data_1549593
loop_
_publ_author_name
'Hatano, Manabu'
'Okamoto, Haruka'
'Kawakami, Taro'
'Toh, Kohei'
'Nakatsuji, Hidefumi'
'Sakakura, Akira'
'Ishihara, Kazuaki'

_publ_section_title
;
 Enantioselective aza-Friedel-Crafts reaction of furan with \a-ketimino
 esters induced by a conjugated double hydrogen bond network of chiral
 bis(phosphoric acid) catalysts.
;
_journal_issue 30
_journal_name_full 'Chemical science'
_journal_page_first 6361
_journal_page_last 6367
_journal_paper_doi 10.1039/c8sc02290a
_journal_volume 9
_journal_year 2018
_chemical_absolute_configuration (R)
_chemical_formula_sum 'C67 H60 Cl2 N2 O8 P2'
_chemical_formula_weight 1154.01
_chemical_name_common
'(R)-3,3'-Di([1,1':3',1''-terphenyl]-5'-yl)-5,5',6,6',7,7',8,8'-octahydro-[1,1'-binaphthalene]-2,2'-diyl bis(dihydrogen phosphate) pyridinium salt'
_space_group_crystal_system orthorhombic
_space_group_IT_number 19
_space_group_name_Hall 'P 2ac 2ab'
_space_group_name_H-M_alt 'P 21 21 21'
_symmetry_space_group_name_Hall 'P 2ac 2ab'
_symmetry_space_group_name_H-M 'P 21 21 21'
_atom_sites_solution_hydrogens mixed
_audit_creation_method SHELXL-2014/6
_audit_update_record
;
2016-12-04 deposited with the CCDC.
2018-06-25 downloaded from the CCDC.
;
_cell_angle_alpha 90
_cell_angle_beta 90
_cell_angle_gamma 90
_cell_formula_units_Z 4
_cell_length_a 11.4778(15)
_cell_length_b 13.6448(18)
_cell_length_c 36.849(5)
_cell_measurement_reflns_used 15355
_cell_measurement_temperature 123(2)
_cell_measurement_theta_max 27.49
_cell_measurement_theta_min 3.142
_cell_volume 5771.0(13)
_computing_cell_refinement 'Rigaku CrystalClear'
_computing_data_collection 'Rigaku CrystalClear'
_computing_data_reduction 'Rigaku CrystalClear'
_computing_molecular_graphics 'Rigaku CrystalStructure'
_computing_publication_material 'Rigaku CrystalStructure'
_computing_structure_refinement 'SHELXL-2014/6 (Sheldrick, 2014)'
_computing_structure_solution 'Rigaku CrystalStructure'
_diffrn_ambient_temperature 123(2)
_diffrn_measured_fraction_theta_full 0.967
_diffrn_measured_fraction_theta_max 0.959
_diffrn_measurement_device_type 'PILATUS 200K area detector'
_diffrn_measurement_method 'phi and omega scan'
_diffrn_radiation_type MoK\a
_diffrn_radiation_wavelength 0.71075
_diffrn_reflns_av_R_equivalents 0.0377
_diffrn_reflns_av_unetI/netI 0.0371
_diffrn_reflns_Laue_measured_fraction_full 0.967
_diffrn_reflns_Laue_measured_fraction_max 0.959
_diffrn_reflns_limit_h_max 14
_diffrn_reflns_limit_h_min -14
_diffrn_reflns_limit_k_max 17
_diffrn_reflns_limit_k_min -17
_diffrn_reflns_limit_l_max 39
_diffrn_reflns_limit_l_min -47
_diffrn_reflns_number 39877
_diffrn_reflns_point_group_measured_fraction_full 0.933
_diffrn_reflns_point_group_measured_fraction_max 0.919
_diffrn_reflns_theta_full 25.242
_diffrn_reflns_theta_max 27.534
_diffrn_reflns_theta_min 3.037
_exptl_absorpt_coefficient_mu 0.228
_exptl_absorpt_correction_type empirical
_exptl_absorpt_process_details 'Rigaku CrystalClear'
_exptl_crystal_colour colorless
_exptl_crystal_density_diffrn 1.328
_exptl_crystal_description prism
_exptl_crystal_F_000 2416
_exptl_crystal_size_max 0.200
_exptl_crystal_size_mid 0.200
_exptl_crystal_size_min 0.200
_exptl_transmission_factor_max 1.000
_exptl_transmission_factor_min 0.854
_refine_diff_density_max 0.493
_refine_diff_density_min -0.529
_refine_diff_density_rms 0.046
_refine_ls_abs_structure_details
;
 Flack x determined using 4156 quotients [(I+)-(I-)]/[(I+)+(I-)]
 (Parsons, Flack and Wagner, Acta Cryst. B69 (2013) 249-259).
;
_refine_ls_abs_structure_Flack -0.001(17)
_refine_ls_extinction_method none
_refine_ls_goodness_of_fit_ref 1.017
_refine_ls_hydrogen_treatment mixed
_refine_ls_matrix_type full
_refine_ls_number_parameters 746
_refine_ls_number_reflns 12226
_refine_ls_number_restraints 0
_refine_ls_restrained_S_all 1.017
_refine_ls_R_factor_all 0.0494
_refine_ls_R_factor_gt 0.0374
_refine_ls_shift/su_max 0.000
_refine_ls_shift/su_mean 0.000
_refine_ls_structure_factor_coef Fsqd
_refine_ls_weighting_details 'w=1/[\s^2^(Fo^2^)+(0.0485P)^2^+1.7502P] where P=(Fo^2^+2Fc^2^)/3'
_refine_ls_weighting_scheme calc
_refine_ls_wR_factor_gt 0.0884
_refine_ls_wR_factor_ref 0.0944
_reflns_Friedel_coverage 0.735
_reflns_Friedel_fraction_full 0.889
_reflns_Friedel_fraction_max 0.870
_reflns_number_gt 10577
_reflns_number_total 12226
_reflns_threshold_expression 'I > 2\s(I)'
_cod_data_source_file c8sc02290a2.cif
_cod_data_source_block CrystalClear_CCDC2
_cod_depositor_comments 'Adding full bibliography for 1549591--1549594.cif.'
_cod_database_code 1549593
_shelx_space_group_comment
;
The symmetry employed for this shelxl refinement is uniquely defined
by the following loop, which should always be used as a source of
symmetry information in preference to the above space-group names.
They are only intended as comments.
;
_shelx_estimated_absorpt_t_min 0.956
_shelx_estimated_absorpt_t_max 0.956
_shelxl_version_number 2014/6

loop_
_space_group_symop_operation_xyz
'x, y, z'
'-x+1/2, -y, z+1/2'
'x+1/2, -y+1/2, -z'
'-x, y+1/2, -z+1/2'

loop_
_atom_site_label
_atom_site_type_symbol
_atom_site_fract_x
_atom_site_fract_y
_atom_site_fract_z
_atom_site_U_iso_or_equiv
_atom_site_adp_type
_atom_site_occupancy
_atom_site_site_symmetry_order
_atom_site_calc_flag
_atom_site_refinement_flags_posn
_atom_site_refinement_flags_adp
P1 P -0.19413(6) 0.49664(5) 0.11481(2) 0.02186(15) Uani 1 1 d . .
P2 P -0.17454(7) 0.75172(5) 0.06298(2) 0.02272(15) Uani 1 1 d . .
Cl1 Cl 0.44639(8) 0.54629(8) 0.19679(3) 0.0480(2) Uani 1 1 d . .
Cl0 Cl 0.65490(8) 0.44205(7) 0.21985(3) 0.0501(3) Uani 1 1 d . .
O5 O -0.14912(17) 0.80738(14) 0.10106(5) 0.0222(4) Uani 1 1 d . .
O6 O -0.16614(17) 0.54766(14) 0.15385(5) 0.0212(4) Uani 1 1 d . .
O7 O -0.21994(18) 0.39073(15) 0.12237(6) 0.0283(5) Uani 1 1 d . .
O8 O -0.09402(18) 0.51741(14) 0.08958(6) 0.0250(4) Uani 1 1 d . .
O9 O -0.28804(17) 0.69882(15) 0.06641(6) 0.0258(4) Uani 1 1 d . .
O10 O -0.1649(2) 0.82868(15) 0.03412(6) 0.0309(5) Uani 1 1 d . .
O11 O -0.06826(19) 0.68148(16) 0.05864(6) 0.0287(5) Uani 1 1 d . .
H48 H -0.076(4) 0.633(3) 0.0704(12) 0.052(13) Uiso 1 1 d . .
C12 C -0.2257(2) 0.80395(19) 0.13060(7) 0.0197(5) Uani 1 1 d . .
O13 O -0.31016(19) 0.54597(17) 0.10298(6) 0.0303(5) Uani 1 1 d . .
H47 H -0.296(4) 0.592(3) 0.0897(12) 0.051(13) Uiso 1 1 d . .
C14 C 0.0547(2) 0.4450(2) 0.17011(7) 0.0199(5) Uani 1 1 d . .
C15 C 0.0225(2) 0.7600(2) 0.17350(8) 0.0210(6) Uani 1 1 d . .
C16 C -0.1920(2) 0.75238(19) 0.16140(7) 0.0192(5) Uani 1 1 d . .
C17 C -0.0276(3) 0.3809(2) 0.18477(8) 0.0218(6) Uani 1 1 d . .
H1 H -0.0996 0.4058 0.1935 0.026 Uiso 1 1 calc R U
C18 C 0.1596(3) 0.40661(19) 0.15666(8) 0.0214(6) Uani 1 1 d . .
H2 H 0.2146 0.4498 0.1460 0.026 Uiso 1 1 calc R U
C19 C -0.3309(3) 0.8562(2) 0.12948(8) 0.0224(6) Uani 1 1 d . .
C20 C 0.1328(2) 0.6120(2) 0.18012(8) 0.0209(6) Uani 1 1 d . .
H3 H 0.2040 0.5808 0.1863 0.025 Uiso 1 1 calc R U
C21 C -0.2225(3) 0.7018(2) 0.22691(8) 0.0255(6) Uani 1 1 d . .
H29 H -0.1548 0.7375 0.2370 0.031 Uiso 1 1 calc R U
H30 H -0.1962 0.6349 0.2205 0.031 Uiso 1 1 calc R U
C22 C 0.1855(3) 0.3068(2) 0.15854(8) 0.0226(6) Uani 1 1 d . .
C23 C -0.0754(2) 0.70306(19) 0.16398(7) 0.0184(5) Uani 1 1 d . .
C24 C -0.3674(2) 0.8067(2) 0.19239(8) 0.0231(6) Uani 1 1 d . .
C25 C -0.2629(2) 0.7536(2) 0.19266(7) 0.0211(6) Uani 1 1 d . .
N0 N 0.3216(3) 0.67090(19) 0.03385(7) 0.0312(6) Uani 1 1 d . .
C27 C -0.6600(3) 0.9404(2) 0.04741(8) 0.0254(6) Uani 1 1 d . .
C28 C -0.5355(2) 0.9542(2) 0.05775(8) 0.0247(6) Uani 1 1 d . .
C29 C -0.3024(3) 0.9782(2) 0.07852(8) 0.0252(6) Uani 1 1 d . .
H4 H -0.2231 0.9859 0.0853 0.030 Uiso 1 1 calc R U
C30 C -0.4634(3) 1.0209(2) 0.03966(8) 0.0262(6) Uani 1 1 d . .
H5 H -0.4941 1.0582 0.0201 0.031 Uiso 1 1 calc R U
C31 C 0.1278(2) 0.7136(2) 0.18171(8) 0.0213(6) Uani 1 1 d . .
C32 C -0.0047(3) 0.2801(2) 0.18670(8) 0.0231(6) Uani 1 1 d . .
C33 C -0.3990(3) 0.8555(2) 0.16081(8) 0.0252(6) Uani 1 1 d . .
H6 H -0.4707 0.8903 0.1606 0.030 Uiso 1 1 calc R U
C34 C -0.0660(2) 0.60151(19) 0.16171(7) 0.0182(5) Uani 1 1 d . .
C35 C -0.0948(3) 0.2096(2) 0.20012(8) 0.0255(6) Uani 1 1 d . .
C36 C -0.4876(3) 0.9008(2) 0.08646(8) 0.0229(6) Uani 1 1 d . .
H7 H -0.5354 0.8553 0.0991 0.028 Uiso 1 1 calc R U
C37 C -0.2729(3) 1.1067(2) 0.03066(9) 0.0290(7) Uani 1 1 d . .
C38 C 0.1013(3) 0.2452(2) 0.17394(8) 0.0244(6) Uani 1 1 d . .
H8 H 0.1173 0.1770 0.1757 0.029 Uiso 1 1 calc R U
C39 C 0.2990(3) 0.2680(2) 0.14436(8) 0.0259(6) Uani 1 1 d . .
C40 C 0.4204(3) 0.6515(3) 0.08975(9) 0.0337(7) Uani 1 1 d . .
H62 H 0.4908 0.6510 0.1033 0.040 Uiso 1 1 calc R U
C41 C -0.4441(3) 0.8156(3) 0.22572(9) 0.0310(7) Uani 1 1 d . .
H31 H -0.5115 0.7708 0.2231 0.037 Uiso 1 1 calc R U
H32 H -0.4745 0.8833 0.2273 0.037 Uiso 1 1 calc R U
N1 N -0.0664(3) 0.2718(2) 0.09787(8) 0.0356(7) Uani 1 1 d . .
H61 H -0.122(3) 0.313(3) 0.1094(11) 0.044(11) Uiso 1 1 d . .
C43 C -0.3723(3) 0.9121(2) 0.09713(8) 0.0238(6) Uani 1 1 d . .
C44 C 0.2186(3) 0.6535(3) 0.04987(10) 0.0365(8) Uani 1 1 d . .
H63 H 0.1492 0.6543 0.0358 0.044 Uiso 1 1 calc R U
C45 C -0.2121(3) 0.2211(2) 0.19043(9) 0.0313(7) Uani 1 1 d . .
H9 H -0.2355 0.2765 0.1766 0.038 Uiso 1 1 calc R U
C46 C 0.0113(3) 0.8705(2) 0.17597(9) 0.0287(7) Uani 1 1 d . .
H33 H -0.0022 0.8972 0.1513 0.034 Uiso 1 1 calc R U
H34 H -0.0575 0.8868 0.1910 0.034 Uiso 1 1 calc R U
C47 C 0.0390(2) 0.5534(2) 0.16994(7) 0.0191(5) Uani 1 1 d . .
C48 C -0.3473(3) 1.0336(2) 0.04984(8) 0.0251(6) Uani 1 1 d . .
C49 C 0.4208(3) 0.6711(2) 0.05299(9) 0.0317(7) Uani 1 1 d . .
H64 H 0.4925 0.6849 0.0411 0.038 Uiso 1 1 calc R U
C50 C -0.3798(3) 0.7912(3) 0.26077(8) 0.0327(7) Uani 1 1 d . .
H35 H -0.3229 0.8436 0.2664 0.039 Uiso 1 1 calc R U
H36 H -0.4359 0.7868 0.2811 0.039 Uiso 1 1 calc R U
C51 C 0.5889(3) 0.5085(3) 0.18447(10) 0.0406(8) Uani 1 1 d . .
H37 H 0.5849 0.4670 0.1625 0.049 Uiso 1 1 calc R U
H38 H 0.6368 0.5668 0.1787 0.049 Uiso 1 1 calc R U
C52 C -0.3169(3) 0.6942(2) 0.25623(8) 0.0298(7) Uani 1 1 d . .
H39 H -0.3737 0.6428 0.2494 0.036 Uiso 1 1 calc R U
H40 H -0.2808 0.6751 0.2796 0.036 Uiso 1 1 calc R U
C53 C 0.2348(3) 0.7699(2) 0.19415(10) 0.0292(7) Uani 1 1 d . .
H41 H 0.2509 0.7534 0.2198 0.035 Uiso 1 1 calc R U
H42 H 0.3027 0.7486 0.1796 0.035 Uiso 1 1 calc R U
C54 C -0.6983(3) 0.9577(2) 0.01193(9) 0.0300(7) Uani 1 1 d . .
H10 H -0.6444 0.9787 -0.0060 0.036 Uiso 1 1 calc R U
C55 C -0.1460(3) 0.0603(2) 0.23163(9) 0.0347(8) Uani 1 1 d . .
H11 H -0.1235 0.0054 0.2459 0.042 Uiso 1 1 calc R U
C56 C 0.0252(3) 0.3117(3) 0.08107(10) 0.0403(8) Uani 1 1 d . .
H56 H 0.0287 0.3807 0.0778 0.048 Uiso 1 1 calc R U
C57 C -0.7416(3) 0.9078(2) 0.07291(9) 0.0303(7) Uani 1 1 d . .
H12 H -0.7177 0.8963 0.0972 0.036 Uiso 1 1 calc R U
C58 C -0.8567(3) 0.8922(2) 0.06329(11) 0.0364(7) Uani 1 1 d . .
H13 H -0.9106 0.8686 0.0808 0.044 Uiso 1 1 calc R U
C59 C 0.3144(3) 0.6324(2) 0.10630(9) 0.0355(7) Uani 1 1 d . .
H65 H 0.3118 0.6179 0.1315 0.043 Uiso 1 1 calc R U
C60 C -0.8932(3) 0.9110(3) 0.02811(11) 0.0388(8) Uani 1 1 d . .
H14 H -0.9723 0.9008 0.0216 0.047 Uiso 1 1 calc R U
C61 C -0.0634(3) 0.1289(2) 0.22126(9) 0.0298(7) Uani 1 1 d . .
H15 H 0.0154 0.1209 0.2286 0.036 Uiso 1 1 calc R U
C62 C 0.3208(3) 0.1676(2) 0.14223(10) 0.0397(8) Uani 1 1 d . .
H16 H 0.2615 0.1228 0.1491 0.048 Uiso 1 1 calc R U
C63 C -0.3034(4) 1.2050(2) 0.03013(11) 0.0421(9) Uani 1 1 d . .
H17 H -0.3725 1.2262 0.0419 0.051 Uiso 1 1 calc R U
C64 C 0.3884(3) 0.3297(3) 0.13386(12) 0.0462(10) Uani 1 1 d . .
H18 H 0.3769 0.3985 0.1352 0.055 Uiso 1 1 calc R U
C65 C -0.8153(3) 0.9443(2) 0.00270(9) 0.0362(8) Uani 1 1 d . .
H19 H -0.8409 0.9582 -0.0213 0.043 Uiso 1 1 calc R U
C66 C -0.2942(3) 0.1519(3) 0.20096(10) 0.0384(8) Uani 1 1 d . .
H20 H -0.3735 0.1599 0.1942 0.046 Uiso 1 1 calc R U
C67 C -0.2611(3) 0.0715(3) 0.22128(10) 0.0393(8) Uani 1 1 d . .
H21 H -0.3174 0.0239 0.2281 0.047 Uiso 1 1 calc R U
C68 C -0.1712(3) 1.0775(3) 0.01364(12) 0.0462(9) Uani 1 1 d . .
H22 H -0.1482 1.0106 0.0144 0.055 Uiso 1 1 calc R U
C69 C 0.1148(3) 0.2536(3) 0.06838(11) 0.0464(9) Uani 1 1 d . .
H57 H 0.1800 0.2817 0.0564 0.056 Uiso 1 1 calc R U
C70 C 0.1075(4) 0.1530(3) 0.07353(12) 0.0513(11) Uani 1 1 d . .
H58 H 0.1682 0.1114 0.0652 0.062 Uiso 1 1 calc R U
C71 C 0.0118(4) 0.1138(3) 0.09084(12) 0.0499(10) Uani 1 1 d . .
H59 H 0.0057 0.0450 0.0943 0.060 Uiso 1 1 calc R U
C72 C 0.5142(3) 0.1950(3) 0.11965(11) 0.0470(10) Uani 1 1 d . .
H23 H 0.5867 0.1702 0.1113 0.056 Uiso 1 1 calc R U
C73 C -0.0749(4) 0.1754(3) 0.10301(11) 0.0430(9) Uani 1 1 d . .
H60 H -0.1409 0.1490 0.1151 0.052 Uiso 1 1 calc R U
C74 C 0.2127(3) 0.6344(3) 0.08647(10) 0.0405(9) Uani 1 1 d . .
H66 H 0.1397 0.6227 0.0979 0.049 Uiso 1 1 calc R U
C75 C 0.1173(4) 0.9195(3) 0.1921(2) 0.097(3) Uani 1 1 d . .
H43 H 0.1247 0.9843 0.1802 0.117 Uiso 1 1 calc R U
H44 H 0.0997 0.9321 0.2180 0.117 Uiso 1 1 calc R U
C76 C -0.2323(4) 1.2731(3) 0.01226(13) 0.0561(12) Uani 1 1 d . .
H24 H -0.2528 1.3406 0.0122 0.067 Uiso 1 1 calc R U
C77 C 0.4948(3) 0.2941(3) 0.12131(13) 0.0538(11) Uani 1 1 d . .
H25 H 0.5540 0.3385 0.1139 0.065 Uiso 1 1 calc R U
C78 C -0.1339(4) 1.2429(3) -0.00499(14) 0.0619(13) Uani 1 1 d . .
H26 H -0.0867 1.2892 -0.0174 0.074 Uiso 1 1 calc R U
C79 C 0.2222(4) 0.8773(3) 0.1908(2) 0.088(2) Uani 1 1 d . .
H45 H 0.2698 0.9072 0.2103 0.105 Uiso 1 1 calc R U
H46 H 0.2584 0.8965 0.1675 0.105 Uiso 1 1 calc R U
C80 C 0.4271(4) 0.1319(3) 0.13028(11) 0.0503(11) Uani 1 1 d . .
H27 H 0.4400 0.0632 0.1294 0.060 Uiso 1 1 calc R U
C81 C -0.1023(4) 1.1456(3) -0.00460(15) 0.0609(13) Uani 1 1 d . .
H28 H -0.0336 1.1249 -0.0168 0.073 Uiso 1 1 calc R U
H67 H 0.330(4) 0.688(3) 0.0071(13) 0.070(14) Uiso 1 1 d . .

loop_
_atom_site_aniso_label
_atom_site_aniso_U_11
_atom_site_aniso_U_22
_atom_site_aniso_U_33
_atom_site_aniso_U_23
_atom_site_aniso_U_13
_atom_site_aniso_U_12
P1 0.0164(4) 0.0233(3) 0.0259(3) 0.0020(3) -0.0009(3) -0.0002(3)
P2 0.0242(4) 0.0241(3) 0.0199(3) 0.0017(3) 0.0017(3) 0.0032(3)
Cl1 0.0244(4) 0.0644(6) 0.0552(6) 0.0001(5) 0.0034(4) 0.0054(4)
Cl0 0.0366(5) 0.0471(5) 0.0667(6) 0.0180(5) 0.0167(5) 0.0087(4)
O5 0.0195(10) 0.0271(10) 0.0200(9) 0.0033(8) 0.0016(8) 0.0016(8)
O6 0.0140(9) 0.0236(9) 0.0261(10) 0.0004(8) 0.0017(8) -0.0014(8)
O7 0.0248(12) 0.0257(10) 0.0345(12) 0.0003(9) -0.0010(9) -0.0037(8)
O8 0.0206(11) 0.0267(10) 0.0276(11) 0.0026(8) 0.0026(9) 0.0010(8)
O9 0.0217(11) 0.0278(10) 0.0279(10) -0.0007(8) -0.0033(9) 0.0033(8)
O10 0.0404(13) 0.0293(11) 0.0231(10) 0.0033(8) 0.0017(10) 0.0024(10)
O11 0.0253(12) 0.0257(11) 0.0351(13) 0.0024(10) 0.0116(10) 0.0039(9)
C12 0.0187(14) 0.0205(13) 0.0198(13) -0.0031(10) 0.0022(11) 0.0021(10)
O13 0.0184(11) 0.0376(12) 0.0348(12) 0.0119(10) -0.0011(10) 0.0010(9)
C14 0.0175(13) 0.0202(13) 0.0219(13) 0.0025(11) -0.0014(11) 0.0032(11)
C15 0.0197(14) 0.0198(13) 0.0236(13) 0.0000(11) 0.0029(11) 0.0024(11)
C16 0.0167(13) 0.0181(11) 0.0229(12) -0.0019(10) 0.0003(11) 0.0033(10)
C17 0.0183(15) 0.0230(13) 0.0239(14) 0.0000(11) 0.0009(12) 0.0031(11)
C18 0.0184(14) 0.0215(12) 0.0243(13) 0.0006(10) 0.0000(12) 0.0016(11)
C19 0.0213(15) 0.0217(13) 0.0243(13) 0.0011(10) -0.0024(12) 0.0042(11)
C20 0.0148(14) 0.0236(13) 0.0242(14) 0.0027(11) 0.0020(11) 0.0033(10)
C21 0.0191(15) 0.0341(16) 0.0233(14) 0.0041(12) 0.0008(12) 0.0049(12)
C22 0.0196(15) 0.0238(13) 0.0243(13) -0.0033(11) -0.0035(12) 0.0034(11)
C23 0.0155(14) 0.0202(13) 0.0195(13) 0.0020(10) 0.0015(11) 0.0029(10)
C24 0.0192(15) 0.0280(14) 0.0220(14) -0.0023(11) 0.0019(11) 0.0064(11)
C25 0.0179(14) 0.0258(13) 0.0197(13) -0.0010(11) -0.0015(11) 0.0022(11)
N0 0.0386(16) 0.0309(13) 0.0242(13) 0.0026(10) 0.0044(13) 0.0032(12)
C27 0.0215(15) 0.0215(13) 0.0331(15) -0.0022(11) -0.0033(13) 0.0050(11)
C28 0.0218(15) 0.0227(13) 0.0297(16) -0.0030(12) -0.0032(12) 0.0044(11)
C29 0.0203(15) 0.0233(13) 0.0320(15) 0.0013(11) -0.0039(12) 0.0035(11)
C30 0.0260(16) 0.0218(14) 0.0308(16) 0.0041(11) -0.0061(13) 0.0061(11)
C31 0.0164(14) 0.0233(13) 0.0243(14) -0.0001(11) 0.0006(11) 0.0003(10)
C32 0.0212(15) 0.0223(13) 0.0257(14) 0.0019(11) -0.0025(12) -0.0013(11)
C33 0.0181(15) 0.0275(14) 0.0301(16) -0.0024(12) -0.0008(13) 0.0088(11)
C34 0.0138(13) 0.0217(13) 0.0193(13) 0.0005(10) 0.0018(11) -0.0001(10)
C35 0.0287(16) 0.0210(13) 0.0267(15) -0.0007(11) 0.0018(13) -0.0017(12)
C36 0.0207(15) 0.0203(13) 0.0277(15) 0.0016(11) 0.0005(12) 0.0030(11)
C37 0.0253(17) 0.0252(14) 0.0365(17) 0.0082(13) -0.0123(14) -0.0037(12)
C38 0.0247(15) 0.0186(12) 0.0300(15) -0.0018(11) -0.0059(12) 0.0040(11)
C39 0.0219(15) 0.0285(15) 0.0272(14) -0.0084(11) -0.0050(12) 0.0071(12)
C40 0.0288(18) 0.0426(18) 0.0298(17) 0.0022(14) -0.0002(14) 0.0061(14)
C41 0.0219(16) 0.0434(18) 0.0278(16) -0.0020(13) 0.0036(13) 0.0080(13)
N1 0.0328(16) 0.0389(16) 0.0352(15) -0.0131(12) -0.0087(13) 0.0086(12)
C43 0.0244(16) 0.0212(13) 0.0259(14) -0.0021(11) -0.0009(12) 0.0081(11)
C44 0.0309(19) 0.0455(19) 0.0331(17) 0.0039(15) 0.0003(15) 0.0033(15)
C45 0.0276(17) 0.0297(15) 0.0368(17) 0.0061(13) 0.0022(14) -0.0010(13)
C46 0.0250(16) 0.0211(14) 0.0402(18) -0.0030(12) -0.0030(14) 0.0029(12)
C47 0.0157(14) 0.0201(13) 0.0215(13) 0.0023(10) 0.0024(11) 0.0025(10)
C48 0.0262(16) 0.0199(13) 0.0293(14) 0.0025(11) -0.0024(13) 0.0019(11)
C49 0.0286(18) 0.0323(16) 0.0343(18) 0.0013(13) 0.0078(14) 0.0047(13)
C50 0.0299(18) 0.0462(19) 0.0219(15) -0.0023(13) 0.0050(13) 0.0067(14)
C51 0.0262(18) 0.055(2) 0.0409(19) 0.0000(17) 0.0063(15) 0.0000(16)
C52 0.0298(17) 0.0382(16) 0.0215(14) 0.0035(12) 0.0017(13) 0.0038(14)
C53 0.0203(15) 0.0269(15) 0.0403(18) -0.0039(13) -0.0024(14) -0.0002(12)
C54 0.0270(17) 0.0298(15) 0.0333(16) -0.0057(12) -0.0038(14) 0.0052(13)
C55 0.054(2) 0.0209(14) 0.0290(16) 0.0009(12) 0.0066(16) -0.0025(14)
C56 0.042(2) 0.0401(19) 0.0390(19) -0.0081(15) -0.0058(17) 0.0074(16)
C57 0.0262(17) 0.0329(16) 0.0319(17) -0.0001(13) -0.0021(13) 0.0052(13)
C58 0.0253(17) 0.0360(17) 0.048(2) -0.0056(16) 0.0035(16) 0.0028(13)
C59 0.0366(19) 0.0445(18) 0.0254(15) 0.0076(13) 0.0032(15) 0.0041(15)
C60 0.0217(17) 0.0408(19) 0.054(2) -0.0162(16) -0.0073(16) 0.0040(14)
C61 0.0354(18) 0.0257(15) 0.0284(16) 0.0008(12) -0.0003(14) -0.0007(13)
C62 0.041(2) 0.0292(16) 0.049(2) -0.0053(14) 0.0089(18) 0.0110(15)
C63 0.048(2) 0.0276(16) 0.051(2) 0.0115(15) -0.0107(18) 0.0004(15)
C64 0.0232(18) 0.0358(19) 0.080(3) -0.0149(19) 0.0143(19) 0.0047(14)
C65 0.0312(18) 0.0402(17) 0.0373(18) -0.0114(14) -0.0141(15) 0.0075(15)
C66 0.0284(18) 0.0441(19) 0.0426(19) -0.0004(15) 0.0051(16) -0.0063(15)
C67 0.048(2) 0.0350(18) 0.0352(18) 0.0001(14) 0.0109(17) -0.0160(15)
C68 0.032(2) 0.0345(18) 0.072(3) 0.0139(17) 0.003(2) -0.0042(15)
C69 0.038(2) 0.059(2) 0.042(2) -0.0142(19) -0.0027(17) 0.0072(18)
C70 0.044(2) 0.053(2) 0.057(3) -0.026(2) -0.006(2) 0.0164(19)
C71 0.049(3) 0.039(2) 0.061(3) -0.0202(18) -0.007(2) 0.0075(17)
C72 0.0286(19) 0.065(3) 0.048(2) -0.0195(19) 0.0022(17) 0.0221(18)
C73 0.042(2) 0.041(2) 0.047(2) -0.0136(16) -0.0071(18) 0.0021(16)
C74 0.030(2) 0.055(2) 0.0365(19) 0.0105(16) 0.0054(16) 0.0026(16)
C75 0.031(2) 0.026(2) 0.235(8) -0.029(3) -0.026(3) -0.0005(16)
C76 0.062(3) 0.0295(19) 0.077(3) 0.0227(19) -0.023(2) -0.0133(18)
C77 0.0229(19) 0.057(2) 0.081(3) -0.019(2) 0.013(2) 0.0035(16)
C78 0.046(3) 0.053(2) 0.087(3) 0.032(2) -0.016(2) -0.027(2)
C79 0.055(3) 0.028(2) 0.180(6) -0.010(3) -0.067(4) -0.0021(18)
C80 0.057(3) 0.042(2) 0.052(2) -0.0077(17) 0.011(2) 0.0291(19)
C81 0.032(2) 0.058(3) 0.093(4) 0.023(2) 0.007(2) -0.0118(19)

loop_
_atom_type_symbol
_atom_type_description
_atom_type_scat_dispersion_real
_atom_type_scat_dispersion_imag
_atom_type_scat_source
C C 0.0033 0.0016 'International Tables Vol C Tables 4.2.6.8 and 6.1.1.4'
H H 0.0000 0.0000 'International Tables Vol C Tables 4.2.6.8 and 6.1.1.4'
O O 0.0106 0.0060 'International Tables Vol C Tables 4.2.6.8 and 6.1.1.4'
P P 0.1023 0.0942 'International Tables Vol C Tables 4.2.6.8 and 6.1.1.4'
Cl Cl 0.1484 0.1585 'International Tables Vol C Tables 4.2.6.8 and 6.1.1.4'
N N 0.0061 0.0033 'International Tables Vol C Tables 4.2.6.8 and 6.1.1.4'

loop_
_geom_angle_atom_site_label_1
_geom_angle_atom_site_label_2
_geom_angle_atom_site_label_3
_geom_angle
O7 P1 O8 116.53(12)
O7 P1 O13 107.45(13)
O8 P1 O13 113.52(12)
O7 P1 O6 106.64(11)
O8 P1 O6 108.32(11)
O13 P1 O6 103.38(12)
O9 P2 O10 117.58(13)
O9 P2 O11 113.18(12)
O10 P2 O11 107.46(13)
O9 P2 O5 108.03(11)
O10 P2 O5 105.81(11)
O11 P2 O5 103.63(12)
C12 O5 P2 122.98(18)
C34 O6 P1 124.79(17)
P2 O11 H48 111(3)
C16 C12 O5 118.5(2)
C16 C12 C19 121.4(2)
O5 C12 C19 120.0(2)
P1 O13 H47 110(3)
C17 C14 C18 118.9(2)
C17 C14 C47 122.8(3)
C18 C14 C47 118.2(2)
C31 C15 C23 119.5(2)
C31 C15 C46 120.7(3)
C23 C15 C46 119.7(2)
C12 C16 C25 120.0(2)
C12 C16 C23 121.8(2)
C25 C16 C23 117.9(2)
C14 C17 C32 120.5(3)
C14 C17 H1 119.8
C32 C17 H1 119.8
C22 C18 C14 122.0(3)
C22 C18 H2 119.0
C14 C18 H2 119.0
C33 C19 C12 117.1(3)
C33 C19 C43 119.1(3)
C12 C19 C43 123.9(3)
C31 C20 C47 123.5(3)
C31 C20 H3 118.2
C47 C20 H3 118.2
C25 C21 C52 113.6(2)
C25 C21 H29 108.8
C52 C21 H29 108.8
C25 C21 H30 108.8
C52 C21 H30 108.8
H29 C21 H30 107.7
C18 C22 C38 117.3(3)
C18 C22 C39 120.8(3)
C38 C22 C39 121.9(2)
C34 C23 C15 120.1(2)
C34 C23 C16 120.8(2)
C15 C23 C16 118.6(2)
C33 C24 C25 118.5(3)
C33 C24 C41 119.2(3)
C25 C24 C41 122.2(3)
C24 C25 C16 119.6(3)
C24 C25 C21 120.5(2)
C16 C25 C21 119.8(2)
C49 N0 C44 121.2(3)
C49 N0 H67 116(3)
C44 N0 H67 123(3)
C57 C27 C54 118.0(3)
C57 C27 C28 120.7(3)
C54 C27 C28 121.2(3)
C36 C28 C30 117.8(3)
C36 C28 C27 120.3(3)
C30 C28 C27 121.8(3)
C43 C29 C48 120.8(3)
C43 C29 H4 119.6
C48 C29 H4 119.6
C48 C30 C28 121.2(3)
C48 C30 H5 119.4
C28 C30 H5 119.4
C20 C31 C15 118.6(3)
C20 C31 C53 118.9(3)
C15 C31 C53 122.4(2)
C38 C32 C17 118.9(3)
C38 C32 C35 119.7(3)
C17 C32 C35 121.2(3)
C24 C33 C19 123.4(3)
C24 C33 H6 118.3
C19 C33 H6 118.3
C23 C34 O6 118.2(2)
C23 C34 C47 121.2(3)
O6 C34 C47 120.4(2)
C61 C35 C45 118.6(3)
C61 C35 C32 120.9(3)
C45 C35 C32 120.5(3)
C43 C36 C28 122.1(3)
C43 C36 H7 118.9
C28 C36 H7 118.9
C68 C37 C63 119.0(3)
C68 C37 C48 120.4(3)
C63 C37 C48 120.6(3)
C32 C38 C22 122.4(3)
C32 C38 H8 118.8
C22 C38 H8 118.8
C64 C39 C62 116.7(3)
C64 C39 C22 121.8(3)
C62 C39 C22 121.5(3)
C49 C40 C59 118.1(3)
C49 C40 H62 120.9
C59 C40 H62 120.9
C24 C41 C50 112.8(3)
C24 C41 H31 109.0
C50 C41 H31 109.0
C24 C41 H32 109.0
C50 C41 H32 109.0
H31 C41 H32 107.8
C73 N1 C56 121.7(3)
C73 N1 H61 118(2)
C56 N1 H61 120(2)
C29 C43 C36 118.8(3)
C29 C43 C19 122.9(3)
C36 C43 C19 118.2(3)
N0 C44 C74 120.6(3)
N0 C44 H63 119.7
C74 C44 H63 119.7
C66 C45 C35 120.3(3)
C66 C45 H9 119.9
C35 C45 H9 119.9
C75 C46 C15 113.4(3)
C75 C46 H33 108.9
C15 C46 H33 108.9
C75 C46 H34 108.9
C15 C46 H34 108.9
H33 C46 H34 107.7
C20 C47 C34 117.0(2)
C20 C47 C14 118.4(2)
C34 C47 C14 124.6(3)
C30 C48 C29 119.2(3)
C30 C48 C37 120.2(3)
C29 C48 C37 120.6(3)
N0 C49 C40 120.8(3)
N0 C49 H64 119.6
C40 C49 H64 119.6
C52 C50 C41 109.1(3)
C52 C50 H35 109.9
C41 C50 H35 109.9
C52 C50 H36 109.9
C41 C50 H36 109.9
H35 C50 H36 108.3
Cl0 C51 Cl1 110.9(2)
Cl0 C51 H37 109.5
Cl1 C51 H37 109.5
Cl0 C51 H38 109.5
Cl1 C51 H38 109.5
H37 C51 H38 108.0
C50 C52 C21 110.8(3)
C50 C52 H39 109.5
C21 C52 H39 109.5
C50 C52 H40 109.5
C21 C52 H40 109.5
H39 C52 H40 108.1
C79 C53 C31 113.4(3)
C79 C53 H41 108.9
C31 C53 H41 108.9
C79 C53 H42 108.9
C31 C53 H42 108.9
H41 C53 H42 107.7
C65 C54 C27 120.5(3)
C65 C54 H10 119.8
C27 C54 H10 119.8
C67 C55 C61 120.2(3)
C67 C55 H11 119.9
C61 C55 H11 119.9
N1 C56 C69 120.6(4)
N1 C56 H56 119.7
C69 C56 H56 119.7
C58 C57 C27 121.1(3)
C58 C57 H12 119.5
C27 C57 H12 119.5
C57 C58 C60 120.0(3)
C57 C58 H13 120.0
C60 C58 H13 120.0
C74 C59 C40 120.5(3)
C74 C59 H65 119.8
C40 C59 H65 119.8
C65 C60 C58 120.1(3)
C65 C60 H14 119.9
C58 C60 H14 119.9
C55 C61 C35 120.7(3)
C55 C61 H15 119.7
C35 C61 H15 119.7
C80 C62 C39 121.4(4)
C80 C62 H16 119.3
C39 C62 H16 119.3
C37 C63 C76 120.1(4)
C37 C63 H17 119.9
C76 C63 H17 119.9
C39 C64 C77 122.1(3)
C39 C64 H18 118.9
C77 C64 H18 118.9
C60 C65 C54 120.2(3)
C60 C65 H19 119.9
C54 C65 H19 119.9
C67 C66 C45 120.3(3)
C67 C66 H20 119.8
C45 C66 H20 119.8
C66 C67 C55 119.9(3)
C66 C67 H21 120.0
C55 C67 H21 120.0
C37 C68 C81 120.3(4)
C37 C68 H22 119.8
C81 C68 H22 119.8
C56 C69 C70 118.4(4)
C56 C69 H57 120.8
C70 C69 H57 120.8
C71 C70 C69 119.7(4)
C71 C70 H58 120.1
C69 C70 H58 120.1
C73 C71 C70 119.3(4)
C73 C71 H59 120.3
C70 C71 H59 120.3
C77 C72 C80 119.1(3)
C77 C72 H23 120.5
C80 C72 H23 120.5
N1 C73 C71 120.2(4)
N1 C73 H60 119.9
C71 C73 H60 119.9
C44 C74 C59 118.8(3)
C44 C74 H66 120.6
C59 C74 H66 120.6
C79 C75 C46 121.4(4)
C79 C75 H43 107.0
C46 C75 H43 107.0
C79 C75 H44 107.0
C46 C75 H44 107.0
H43 C75 H44 106.7
C78 C76 C63 120.1(4)
C78 C76 H24 119.9
C63 C76 H24 119.9
C72 C77 C64 120.0(4)
C72 C77 H25 120.0
C64 C77 H25 120.0
C76 C78 C81 120.5(4)
C76 C78 H26 119.8
C81 C78 H26 119.8
C75 C79 C53 120.9(4)
C75 C79 H45 107.1
C53 C79 H45 107.1
C75 C79 H46 107.1
C53 C79 H46 107.1
H45 C79 H46 106.8
C72 C80 C62 120.7(3)
C72 C80 H27 119.7
C62 C80 H27 119.7
C78 C81 C68 119.9(4)
C78 C81 H28 120.0
C68 C81 H28 120.0

loop_
_geom_bond_atom_site_label_1
_geom_bond_atom_site_label_2
_geom_bond_distance
P1 O7 1.501(2)
P1 O8 1.505(2)
P1 O13 1.555(2)
P1 O6 1.630(2)
P2 O9 1.495(2)
P2 O10 1.499(2)
P2 O11 1.560(2)
P2 O5 1.622(2)
Cl1 C51 1.774(4)
Cl0 C51 1.759(4)
O5 C12 1.400(3)
O6 C34 1.395(3)
O11 H48 0.80(5)
C12 C16 1.390(4)
C12 C19 1.403(4)
O13 H47 0.81(4)
C14 C17 1.397(4)
C14 C18 1.403(4)
C14 C47 1.490(4)
C15 C31 1.398(4)
C15 C23 1.411(4)
C15 C46 1.515(4)
C16 C25 1.411(4)
C16 C23 1.501(4)
C17 C32 1.402(4)
C17 H1 0.9500
C18 C22 1.396(4)
C18 H2 0.9500
C19 C33 1.394(4)
C19 C43 1.493(4)
C20 C31 1.389(4)
C20 C47 1.392(4)
C20 H3 0.9500
C21 C25 1.519(4)
C21 C52 1.533(4)
C21 H29 0.9900
C21 H30 0.9900
C22 C38 1.401(4)
C22 C39 1.500(4)
C23 C34 1.392(4)
C24 C33 1.389(4)
C24 C25 1.401(4)
C24 C41 1.516(4)
N0 C49 1.340(4)
N0 C44 1.342(5)
N0 H67 1.02(5)
C27 C57 1.399(5)
C27 C54 1.399(4)
C27 C28 1.491(4)
C28 C36 1.398(4)
C28 C30 1.399(4)
C29 C43 1.388(4)
C29 C48 1.398(4)
C29 H4 0.9500
C30 C48 1.395(4)
C30 H5 0.9500
C31 C53 1.520(4)
C32 C38 1.389(4)
C32 C35 1.496(4)
C33 H6 0.9500
C34 C47 1.405(4)
C35 C61 1.397(4)
C35 C45 1.402(5)
C36 C43 1.389(4)
C36 H7 0.9500
C37 C68 1.384(5)
C37 C63 1.386(4)
C37 C48 1.491(4)
C38 H8 0.9500
C39 C64 1.383(5)
C39 C62 1.394(4)
C40 C49 1.381(5)
C40 C59 1.386(5)
C40 H62 0.9500
C41 C50 1.524(4)
C41 H31 0.9900
C41 H32 0.9900
N1 C73 1.333(5)
N1 C56 1.336(5)
N1 H61 0.95(4)
C44 C74 1.376(5)
C44 H63 0.9500
C45 C66 1.390(5)
C45 H9 0.9500
C46 C75 1.509(5)
C46 H33 0.9900
C46 H34 0.9900
C49 H64 0.9500
C50 C52 1.516(4)
C50 H35 0.9900
C50 H36 0.9900
C51 H37 0.9900
C51 H38 0.9900
C52 H39 0.9900
C52 H40 0.9900
C53 C79 1.477(5)
C53 H41 0.9900
C53 H42 0.9900
C54 C65 1.397(5)
C54 H10 0.9500
C55 C67 1.384(5)
C55 C61 1.386(5)
C55 H11 0.9500
C56 C69 1.380(5)
C56 H56 0.9500
C57 C58 1.384(5)
C57 H12 0.9500
C58 C60 1.386(5)
C58 H13 0.9500
C59 C74 1.377(5)
C59 H65 0.9500
C60 C65 1.372(5)
C60 H14 0.9500
C61 H15 0.9500
C62 C80 1.386(5)
C62 H16 0.9500
C63 C76 1.401(5)
C63 H17 0.9500
C64 C77 1.393(5)
C64 H18 0.9500
C65 H19 0.9500
C66 C67 1.382(5)
C66 H20 0.9500
C67 H21 0.9500
C68 C81 1.392(5)
C68 H22 0.9500
C69 C70 1.387(6)
C69 H57 0.9500
C70 C71 1.378(6)
C70 H58 0.9500
C71 C73 1.377(5)
C71 H59 0.9500
C72 C77 1.372(6)
C72 C80 1.376(6)
C72 H23 0.9500
C73 H60 0.9500
C74 H66 0.9500
C75 C79 1.336(6)
C75 H43 0.9900
C75 H44 0.9900
C76 C78 1.359(7)
C76 H24 0.9500
C77 H25 0.9500
C78 C81 1.376(7)
C78 H26 0.9500
C79 H45 0.9900
C79 H46 0.9900
C80 H27 0.9500
C81 H28 0.9500

loop_
_geom_torsion_atom_site_label_1
_geom_torsion_atom_site_label_2
_geom_torsion_atom_site_label_3
_geom_torsion_atom_site_label_4
_geom_torsion
O9 P2 O5 C12 -0.8(2)
O10 P2 O5 C12 125.9(2)
O11 P2 O5 C12 -121.2(2)
O7 P1 O6 C34 126.5(2)
O8 P1 O6 C34 0.3(2)
O13 P1 O6 C34 -120.4(2)
P2 O5 C12 C16 110.6(2)
P2 O5 C12 C19 -72.8(3)
O5 C12 C16 C25 175.2(2)
C19 C12 C16 C25 -1.4(4)
O5 C12 C16 C23 1.6(4)
C19 C12 C16 C23 -175.0(3)
C18 C14 C17 C32 1.3(4)
C47 C14 C17 C32 -175.2(3)
C17 C14 C18 C22 -2.1(4)
C47 C14 C18 C22 174.6(3)
C16 C12 C19 C33 1.2(4)
O5 C12 C19 C33 -175.3(3)
C16 C12 C19 C43 -179.4(3)
O5 C12 C19 C43 4.1(4)
C14 C18 C22 C38 1.1(4)
C14 C18 C22 C39 -179.2(3)
C31 C15 C23 C34 -2.0(4)
C46 C15 C23 C34 -179.9(3)
C31 C15 C23 C16 169.9(3)
C46 C15 C23 C16 -8.1(4)
C12 C16 C23 C34 -106.4(3)
C25 C16 C23 C34 79.9(3)
C12 C16 C23 C15 81.8(3)
C25 C16 C23 C15 -91.9(3)
C33 C24 C25 C16 1.0(4)
C41 C24 C25 C16 -176.5(3)
C33 C24 C25 C21 177.9(3)
C41 C24 C25 C21 0.4(4)
C12 C16 C25 C24 0.3(4)
C23 C16 C25 C24 174.1(2)
C12 C16 C25 C21 -176.6(3)
C23 C16 C25 C21 -2.8(4)
C52 C21 C25 C24 13.1(4)
C52 C21 C25 C16 -170.0(3)
C57 C27 C28 C36 25.9(4)
C54 C27 C28 C36 -152.9(3)
C57 C27 C28 C30 -153.4(3)
C54 C27 C28 C30 27.8(4)
C36 C28 C30 C48 0.2(4)
C27 C28 C30 C48 179.5(3)
C47 C20 C31 C15 1.5(4)
C47 C20 C31 C53 178.4(3)
C23 C15 C31 C20 0.2(4)
C46 C15 C31 C20 178.1(3)
C23 C15 C31 C53 -176.6(3)
C46 C15 C31 C53 1.3(4)
C14 C17 C32 C38 0.3(4)
C14 C17 C32 C35 -176.1(3)
C25 C24 C33 C19 -1.3(5)
C41 C24 C33 C19 176.4(3)
C12 C19 C33 C24 0.2(4)
C43 C19 C33 C24 -179.2(3)
C15 C23 C34 O6 177.1(2)
C16 C23 C34 O6 5.4(4)
C15 C23 C34 C47 2.2(4)
C16 C23 C34 C47 -169.5(3)
P1 O6 C34 C23 105.5(3)
P1 O6 C34 C47 -79.6(3)
C38 C32 C35 C61 40.9(4)
C17 C32 C35 C61 -142.8(3)
C38 C32 C35 C45 -136.4(3)
C17 C32 C35 C45 39.9(4)
C30 C28 C36 C43 -0.2(4)
C27 C28 C36 C43 -179.5(3)
C17 C32 C38 C22 -1.3(4)
C35 C32 C38 C22 175.1(3)
C18 C22 C38 C32 0.6(4)
C39 C22 C38 C32 -179.1(3)
C18 C22 C39 C64 9.5(5)
C38 C22 C39 C64 -170.8(3)
C18 C22 C39 C62 -172.6(3)
C38 C22 C39 C62 7.1(4)
C33 C24 C41 C50 -159.1(3)
C25 C24 C41 C50 18.5(4)
C48 C29 C43 C36 0.9(4)
C48 C29 C43 C19 -175.8(3)
C28 C36 C43 C29 -0.4(4)
C28 C36 C43 C19 176.5(3)
C33 C19 C43 C29 130.1(3)
C12 C19 C43 C29 -49.2(4)
C33 C19 C43 C36 -46.6(4)
C12 C19 C43 C36 134.1(3)
C49 N0 C44 C74 -0.6(5)
C61 C35 C45 C66 -1.7(5)
C32 C35 C45 C66 175.7(3)
C31 C15 C46 C75 -7.0(5)
C23 C15 C46 C75 170.8(4)
C31 C20 C47 C34 -1.3(4)
C31 C20 C47 C14 -178.7(3)
C23 C34 C47 C20 -0.5(4)
O6 C34 C47 C20 -175.3(2)
C23 C34 C47 C14 176.6(3)
O6 C34 C47 C14 1.8(4)
C17 C14 C47 C20 134.8(3)
C18 C14 C47 C20 -41.7(4)
C17 C14 C47 C34 -42.3(4)
C18 C14 C47 C34 141.2(3)
C28 C30 C48 C29 0.3(4)
C28 C30 C48 C37 -178.7(3)
C43 C29 C48 C30 -0.9(4)
C43 C29 C48 C37 178.1(3)
C68 C37 C48 C30 -121.9(4)
C63 C37 C48 C30 59.3(4)
C68 C37 C48 C29 59.1(4)
C63 C37 C48 C29 -119.8(4)
C44 N0 C49 C40 1.3(5)
C59 C40 C49 N0 -0.6(5)
C24 C41 C50 C52 -49.8(4)
C41 C50 C52 C21 64.1(4)
C25 C21 C52 C50 -45.3(4)
C20 C31 C53 C79 173.7(4)
C15 C31 C53 C79 -9.5(5)
C57 C27 C54 C65 1.1(4)
C28 C27 C54 C65 179.9(3)
C73 N1 C56 C69 0.0(5)
C54 C27 C57 C58 0.6(4)
C28 C27 C57 C58 -178.2(3)
C27 C57 C58 C60 -1.5(5)
C49 C40 C59 C74 -0.8(5)
C57 C58 C60 C65 0.6(5)
C67 C55 C61 C35 -0.4(5)
C45 C35 C61 C55 1.7(5)
C32 C35 C61 C55 -175.7(3)
C64 C39 C62 C80 0.2(5)
C22 C39 C62 C80 -177.8(3)
C68 C37 C63 C76 0.6(6)
C48 C37 C63 C76 179.5(3)
C62 C39 C64 C77 0.8(6)
C22 C39 C64 C77 178.8(4)
C58 C60 C65 C54 1.2(5)
C27 C54 C65 C60 -2.0(5)
C35 C45 C66 C67 0.4(5)
C45 C66 C67 C55 0.8(5)
C61 C55 C67 C66 -0.8(5)
C63 C37 C68 C81 -1.8(6)
C48 C37 C68 C81 179.3(4)
N1 C56 C69 C70 -0.1(5)
C56 C69 C70 C71 0.3(6)
C69 C70 C71 C73 -0.5(6)
C56 N1 C73 C71 -0.1(5)
C70 C71 C73 N1 0.4(6)
N0 C44 C74 C59 -0.7(6)
C40 C59 C74 C44 1.4(5)
C15 C46 C75 C79 24.3(9)
C37 C63 C76 C78 0.8(6)
C80 C72 C77 C64 0.4(7)
C39 C64 C77 C72 -1.1(7)
C63 C76 C78 C81 -1.0(7)
C46 C75 C79 C53 -35.6(11)
C31 C53 C79 C75 26.7(8)
C77 C72 C80 C62 0.5(6)
C39 C62 C80 C72 -0.9(6)
C76 C78 C81 C68 -0.1(7)
C37 C68 C81 C78 1.6(7)
